data_4082342
loop_
_publ_author_name
'Duke, Charles B.'
'Letterman, Roger G.'
'Johnson, Jermaine O.'
'Barr, James W.'
'Hu, Songnan'
'Ross, Charles R.'
'Webster, Charles Edwin'
'Burkey, Theodore J.'

_publ_section_title
;
 Photochemistry of Chromium Arene Tricarbonyl Complexes with Tethered
 Pyridinyl and Propenyl Groups: Investigations of the Effect of Ring Size
 on Chelate Formation, Structure, and Linkage Isomerization
;
_journal_issue 2
_journal_name_full Organometallics
_journal_page_first 485
_journal_paper_doi 10.1021/om400928k
_journal_volume 33
_journal_year 2014
_chemical_formula_sum 'C18 H15 Cr N O3'
_chemical_formula_weight 345.31
_chemical_name_systematic
;
 ?
;
_space_group_IT_number 2
_symmetry_cell_setting triclinic
_symmetry_space_group_name_Hall '-P 1'
_symmetry_space_group_name_H-M 'P -1'
_atom_sites_solution_hydrogens geom
_atom_sites_solution_primary direct
_atom_sites_solution_secondary difmap
_audit_creation_method SHELXL-97
_cell_angle_alpha 94.457(2)
_cell_angle_beta 110.8450(10)
_cell_angle_gamma 106.6500(10)
_cell_formula_units_Z 2
_cell_length_a 7.9515(3)
_cell_length_b 10.2396(4)
_cell_length_c 11.0854(4)
_cell_measurement_temperature 173(2)
_cell_volume 791.70(5)
_computing_cell_refinement 'SMART, Bruker (2000)'
_computing_data_collection 'SMART, Bruker (2000)'
_computing_data_reduction 'XPREP, Bruker (2000)'
_computing_molecular_graphics 'Raster3D (Merritt, 1997)'
_computing_structure_refinement 'SHELXL-97 (Sheldrick, 1997)'
_computing_structure_solution 'SHELXs-97 (Sheldrick, 1990)'
_diffrn_ambient_temperature 173(2)
_diffrn_measured_fraction_theta_full 0.971
_diffrn_measured_fraction_theta_max 0.958
_diffrn_measurement_device_type 'CCD area detector'
_diffrn_radiation_monochromator 'osmic mirrors'
_diffrn_radiation_source 'rotating anode'
_diffrn_radiation_type CuK\a
_diffrn_radiation_wavelength 1.54178
_diffrn_reflns_av_R_equivalents 0.0317
_diffrn_reflns_av_sigmaI/netI 0.0216
_diffrn_reflns_limit_h_max 9
_diffrn_reflns_limit_h_min -9
_diffrn_reflns_limit_k_max 11
_diffrn_reflns_limit_k_min -12
_diffrn_reflns_limit_l_max 13
_diffrn_reflns_limit_l_min -13
_diffrn_reflns_number 16621
_diffrn_reflns_theta_full 67.50
_diffrn_reflns_theta_max 69.51
_diffrn_reflns_theta_min 4.36
_exptl_absorpt_coefficient_mu 6.066
_exptl_absorpt_correction_T_max 0.7123
_exptl_absorpt_correction_T_min 0.4839
_exptl_absorpt_correction_type multi-scan
_exptl_absorpt_process_details 'SADABS, Bruker (2000)'
_exptl_crystal_colour yellow
_exptl_crystal_density_diffrn 1.449
_exptl_crystal_density_method 'not measured'
_exptl_crystal_description blocky
_exptl_crystal_F_000 356
_exptl_crystal_size_max 0.14
_exptl_crystal_size_mid 0.09
_exptl_crystal_size_min 0.06
_refine_diff_density_max 0.425
_refine_diff_density_min -0.148
_refine_diff_density_rms 0.053
_refine_ls_extinction_method none
_refine_ls_goodness_of_fit_ref 1.047
_refine_ls_hydrogen_treatment constr
_refine_ls_matrix_type full
_refine_ls_number_parameters 208
_refine_ls_number_reflns 2857
_refine_ls_number_restraints 0
_refine_ls_restrained_S_all 1.047
_refine_ls_R_factor_all 0.0290
_refine_ls_R_factor_gt 0.0272
_refine_ls_shift/su_max 0.000
_refine_ls_shift/su_mean 0.000
_refine_ls_structure_factor_coef Fsqd
_refine_ls_weighting_details 'calc w=1/[\s^2^(Fo^2^)+(0.0506P)^2^+0.2250P] where P=(Fo^2^+2Fc^2^)/3'
_refine_ls_weighting_scheme calc
_refine_ls_wR_factor_gt 0.0754
_refine_ls_wR_factor_ref 0.0765
_reflns_number_gt 2712
_reflns_number_total 2857
_reflns_threshold_expression >2sigma(I)
_cod_data_source_file om400928k_si_002.cif
_cod_data_source_block crpycc5
_cod_original_cell_volume 791.69(5)
_cod_database_code 4082342

loop_
_symmetry_equiv_pos_as_xyz
'x, y, z'
'-x, -y, -z'

loop_
_atom_site_label
_atom_site_type_symbol
_atom_site_fract_x
_atom_site_fract_y
_atom_site_fract_z
_atom_site_U_iso_or_equiv
_atom_site_adp_type
_atom_site_occupancy
_atom_site_symmetry_multiplicity
_atom_site_calc_flag
_atom_site_refinement_flags
Cr Cr 0.21871(3) 0.57198(2) 0.76085(2) 0.01796(11) Uani 1 1 d .
O1 O -0.17931(16) 0.58121(12) 0.64630(13) 0.0291(3) Uani 1 1 d .
C1O C -0.0267(2) 0.57659(16) 0.69037(17) 0.0221(3) Uani 1 1 d .
O2 O 0.07430(18) 0.28155(12) 0.60557(13) 0.0303(3) Uani 1 1 d .
C2O C 0.1317(2) 0.39393(17) 0.66445(17) 0.0230(3) Uani 1 1 d .
O3 O 0.12707(19) 0.43511(14) 0.97018(13) 0.0333(3) Uani 1 1 d .
C3O C 0.1634(2) 0.49035(17) 0.89151(17) 0.0239(4) Uani 1 1 d .
C1 C 0.3148(2) 0.79913(15) 0.75820(16) 0.0192(3) Uani 1 1 d .
C2 C 0.4106(2) 0.78078(16) 0.88552(16) 0.0204(3) Uani 1 1 d .
H2 H 0.4061 0.8303 0.9576 0.024 Uiso 1 1 calc R
C3 C 0.5143(2) 0.68700(17) 0.90477(17) 0.0228(3) Uani 1 1 d .
H3 H 0.5758 0.6745 0.9895 0.027 Uiso 1 1 calc R
C4 C 0.5255(2) 0.61307(17) 0.79830(17) 0.0240(4) Uani 1 1 d .
H4 H 0.5961 0.5532 0.8118 0.029 Uiso 1 1 calc R
C5 C 0.4283(2) 0.63031(16) 0.67008(17) 0.0226(3) Uani 1 1 d .
H5 H 0.4324 0.5799 0.5983 0.027 Uiso 1 1 calc R
C6 C 0.3255(2) 0.72284(16) 0.64974(17) 0.0206(3) Uani 1 1 d .
H6 H 0.2637 0.7345 0.5648 0.025 Uiso 1 1 calc R
C7 C 0.2012(2) 0.89895(16) 0.73101(16) 0.0196(3) Uani 1 1 d .
H7 H 0.0826 0.8524 0.6532 0.023 Uiso 1 1 calc R
C8 C 0.3170(2) 1.02647(16) 0.69693(16) 0.0197(3) Uani 1 1 d .
C9 C 0.2758(2) 1.04012(17) 0.56695(17) 0.0241(4) Uani 1 1 d .
H9 H 0.1751 0.9722 0.4987 0.029 Uiso 1 1 calc R
C10 C 0.3863(3) 1.15609(18) 0.54004(18) 0.0293(4) Uani 1 1 d .
H10 H 0.3610 1.1674 0.4536 0.035 Uiso 1 1 calc R
C11 C 0.5345(3) 1.25454(17) 0.64359(19) 0.0290(4) Uani 1 1 d .
H11 H 0.6115 1.3335 0.6287 0.035 Uiso 1 1 calc R
C12 C 0.5659(2) 1.23307(17) 0.76983(18) 0.0266(4) Uani 1 1 d .
H12 H 0.6659 1.2998 0.8394 0.032 Uiso 1 1 calc R
N N 0.4605(2) 1.12137(14) 0.79820(14) 0.0232(3) Uani 1 1 d .
C13 C 0.1468(2) 0.93831(17) 0.84545(17) 0.0224(3) Uani 1 1 d .
H13A H 0.0812 0.8541 0.8675 0.027 Uiso 1 1 calc R
H13B H 0.2622 0.9892 0.9223 0.027 Uiso 1 1 calc R
C14 C 0.0205(3) 1.02551(18) 0.81154(18) 0.0270(4) Uani 1 1 d .
H14 H 0.0651 1.1081 0.7853 0.032 Uiso 1 1 calc R
C15 C -0.1488(3) 0.9935(2) 0.8163(2) 0.0376(5) Uani 1 1 d .
H15A H -0.1978 0.9117 0.8421 0.045 Uiso 1 1 calc R
H15B H -0.2197 1.0525 0.7939 0.045 Uiso 1 1 calc R

loop_
_atom_site_aniso_label
_atom_site_aniso_U_11
_atom_site_aniso_U_22
_atom_site_aniso_U_33
_atom_site_aniso_U_23
_atom_site_aniso_U_13
_atom_site_aniso_U_12
Cr 0.01961(15) 0.01350(15) 0.01954(16) 0.00269(10) 0.00692(11) 0.00503(10)
O1 0.0218(6) 0.0234(6) 0.0388(7) 0.0067(5) 0.0091(5) 0.0061(5)
C1O 0.0263(9) 0.0133(7) 0.0253(9) 0.0043(6) 0.0106(7) 0.0039(6)
O2 0.0350(7) 0.0167(6) 0.0325(7) -0.0003(5) 0.0084(6) 0.0068(5)
C2O 0.0235(8) 0.0217(8) 0.0248(9) 0.0069(7) 0.0091(7) 0.0087(7)
O3 0.0384(7) 0.0371(7) 0.0338(7) 0.0183(6) 0.0194(6) 0.0168(6)
C3O 0.0231(8) 0.0216(8) 0.0265(9) 0.0037(7) 0.0075(7) 0.0098(6)
C1 0.0179(7) 0.0125(7) 0.0244(8) 0.0018(6) 0.0086(7) 0.0012(6)
C2 0.0208(8) 0.0155(7) 0.0210(8) 0.0002(6) 0.0076(6) 0.0023(6)
C3 0.0196(8) 0.0208(8) 0.0222(8) 0.0034(7) 0.0041(7) 0.0041(6)
C4 0.0205(8) 0.0199(8) 0.0303(9) 0.0038(7) 0.0086(7) 0.0072(6)
C5 0.0228(8) 0.0193(8) 0.0263(9) 0.0020(7) 0.0121(7) 0.0054(6)
C6 0.0212(8) 0.0180(7) 0.0217(8) 0.0053(6) 0.0095(7) 0.0037(6)
C7 0.0200(8) 0.0158(7) 0.0216(8) 0.0032(6) 0.0079(7) 0.0046(6)
C8 0.0218(8) 0.0152(7) 0.0246(8) 0.0034(6) 0.0114(7) 0.0074(6)
C9 0.0267(8) 0.0192(8) 0.0235(9) 0.0024(7) 0.0096(7) 0.0045(7)
C10 0.0376(10) 0.0252(9) 0.0271(9) 0.0088(7) 0.0164(8) 0.0080(8)
C11 0.0343(9) 0.0176(8) 0.0366(10) 0.0062(7) 0.0201(8) 0.0027(7)
C12 0.0274(9) 0.0182(8) 0.0296(9) -0.0003(7) 0.0115(8) 0.0022(7)
N 0.0253(7) 0.0177(6) 0.0248(7) 0.0022(6) 0.0104(6) 0.0044(5)
C13 0.0246(8) 0.0182(7) 0.0241(9) 0.0034(6) 0.0113(7) 0.0051(6)
C14 0.0336(9) 0.0223(8) 0.0284(9) 0.0059(7) 0.0146(8) 0.0111(7)
C15 0.0349(10) 0.0413(11) 0.0425(12) 0.0074(9) 0.0182(9) 0.0181(9)

loop_
_atom_type_symbol
_atom_type_description
_atom_type_scat_dispersion_real
_atom_type_scat_dispersion_imag
_atom_type_scat_source
C C 0.0181 0.0091 'International Tables Vol C Tables 4.2.6.8 and 6.1.1.4'
H H 0.0000 0.0000 'International Tables Vol C Tables 4.2.6.8 and 6.1.1.4'
N N 0.0311 0.0180 'International Tables Vol C Tables 4.2.6.8 and 6.1.1.4'
O O 0.0492 0.0322 'International Tables Vol C Tables 4.2.6.8 and 6.1.1.4'
Cr Cr -0.1635 2.4439 'International Tables Vol C Tables 4.2.6.8 and 6.1.1.4'

loop_
_geom_angle_atom_site_label_1
_geom_angle_atom_site_label_2
_geom_angle_atom_site_label_3
_geom_angle
_geom_angle_publ_flag
C2O Cr C1O 89.19(7) ?
C2O Cr C3O 86.46(7) ?
C1O Cr C3O 89.11(7) ?
C2O Cr C5 88.37(7) ?
C1O Cr C5 124.86(7) ?
C3O Cr C5 145.56(7) ?
C2O Cr C3 126.13(7) ?
C1O Cr C3 144.52(7) ?
C3O Cr C3 89.81(7) ?
C5 Cr C3 66.29(6) ?
C2O Cr C6 109.52(7) ?
C1O Cr C6 94.08(7) ?
C3O Cr C6 163.71(7) ?
C5 Cr C6 36.95(6) ?
C3 Cr C6 78.34(6) ?
C2O Cr C4 95.83(7) ?
C1O Cr C4 160.62(7) ?
C3O Cr C4 109.83(7) ?
C5 Cr C4 37.05(6) ?
C3 Cr C4 36.61(6) ?
C6 Cr C4 66.59(6) ?
C2O Cr C2 162.29(7) ?
C1O Cr C2 108.04(6) ?
C3O Cr C2 97.56(7) ?
C5 Cr C2 78.55(6) ?
C3 Cr C2 37.16(6) ?
C6 Cr C2 66.27(6) ?
C4 Cr C2 66.55(6) ?
C2O Cr C1 145.74(7) ?
C1O Cr C1 86.32(6) ?
C3O Cr C1 127.34(7) ?
C5 Cr C1 67.03(6) ?
C3 Cr C1 66.59(6) ?
C6 Cr C1 37.29(6) ?
C4 Cr C1 78.99(6) ?
C2 Cr C1 36.57(6) ?
O1 C1O Cr 179.14(14) ?
O2 C2O Cr 178.37(15) ?
O3 C3O Cr 177.66(15) ?
C2 C1 C6 118.71(14) ?
C2 C1 C7 122.74(14) ?
C6 C1 C7 118.55(14) ?
C2 C1 Cr 71.52(9) ?
C6 C1 Cr 70.58(9) ?
C7 C1 Cr 130.14(10) y
C1 C2 C3 120.22(15) ?
C1 C2 Cr 71.91(9) ?
C3 C2 Cr 70.82(9) ?
C1 C2 H2 119.9 ?
C3 C2 H2 119.9 ?
Cr C2 H2 129.9 ?
C4 C3 C2 120.89(15) ?
C4 C3 Cr 72.16(9) ?
C2 C3 Cr 72.02(9) ?
C4 C3 H3 119.6 ?
C2 C3 H3 119.6 ?
Cr C3 H3 128.6 ?
C3 C4 C5 119.11(15) ?
C3 C4 Cr 71.24(9) ?
C5 C4 Cr 70.60(9) ?
C3 C4 H4 120.4 ?
C5 C4 H4 120.4 ?
Cr C4 H4 130.2 ?
C6 C5 C4 120.54(15) ?
C6 C5 Cr 71.96(9) ?
C4 C5 Cr 72.35(10) ?
C6 C5 H5 119.7 ?
C4 C5 H5 119.7 ?
Cr C5 H5 128.2 ?
C5 C6 C1 120.50(15) ?
C5 C6 Cr 71.09(9) ?
C1 C6 Cr 72.13(9) ?
C5 C6 H6 119.7 ?
C1 C6 H6 119.7 ?
Cr C6 H6 129.5 ?
C8 C7 C1 108.06(12) ?
C8 C7 C13 112.16(13) y
C1 C7 C13 113.07(13) y
C8 C7 H7 107.8 ?
C1 C7 H7 107.8 ?
C13 C7 H7 107.8 ?
N C8 C9 122.51(15) ?
N C8 C7 116.53(14) y
C9 C8 C7 120.94(14) ?
C10 C9 C8 119.19(16) ?
C10 C9 H9 120.4 ?
C8 C9 H9 120.4 ?
C11 C10 C9 118.81(16) ?
C11 C10 H10 120.6 ?
C9 C10 H10 120.6 ?
C10 C11 C12 118.35(16) ?
C10 C11 H11 120.8 ?
C12 C11 H11 120.8 ?
N C12 C11 123.84(16) ?
N C12 H12 118.1 ?
C11 C12 H12 118.1 ?
C8 N C12 117.30(15) ?
C14 C13 C7 111.99(14) y
C14 C13 H13A 109.2 ?
C7 C13 H13A 109.2 ?
C14 C13 H13B 109.2 ?
C7 C13 H13B 109.2 ?
H13A C13 H13B 107.9 ?
C15 C14 C13 124.52(17) y
C15 C14 H14 117.7 ?
C13 C14 H14 117.7 ?
C14 C15 H15A 120.0 ?
C14 C15 H15B 120.0 ?
H15A C15 H15B 120.0 ?

loop_
_geom_bond_atom_site_label_1
_geom_bond_atom_site_label_2
_geom_bond_distance
_geom_bond_publ_flag
Cr C2O 1.8420(17) y
Cr C1O 1.8426(17) y
Cr C3O 1.8495(19) y
Cr C5 2.2052(17) y
Cr C3 2.2160(16) y
Cr C6 2.2164(16) y
Cr C4 2.2278(16) y
Cr C2 2.2316(15) y
Cr C1 2.2367(15) y
O1 C1O 1.152(2) y
O2 C2O 1.153(2) y
O3 C3O 1.152(2) y
C1 C2 1.402(2) ?
C1 C6 1.424(2) ?
C1 C7 1.528(2) ?
C2 C3 1.417(2) ?
C2 H2 0.9300 ?
C3 C4 1.396(2) ?
C3 H3 0.9300 ?
C4 C5 1.408(2) ?
C4 H4 0.9300 ?
C5 C6 1.401(2) ?
C5 H5 0.9300 ?
C6 H6 0.9300 ?
C7 C8 1.527(2) ?
C7 C13 1.540(2) ?
C7 H7 0.9800 ?
C8 N 1.338(2) ?
C8 C9 1.387(2) ?
C9 C10 1.384(2) ?
C9 H9 0.9300 ?
C10 C11 1.378(3) ?
C10 H10 0.9300 ?
C11 C12 1.378(3) ?
C11 H11 0.9300 ?
C12 N 1.343(2) ?
C12 H12 0.9300 ?
C13 C14 1.498(2) ?
C13 H13A 0.9700 ?
C13 H13B 0.9700 ?
C14 C15 1.312(3) y
C14 H14 0.9300 ?
C15 H15A 0.9300 ?
C15 H15B 0.9300 ?

loop_
_geom_torsion_atom_site_label_1
_geom_torsion_atom_site_label_2
_geom_torsion_atom_site_label_3
_geom_torsion_atom_site_label_4
_geom_torsion
_geom_torsion_publ_flag
C2O Cr C1 C2 -149.45(12) ?
C1O Cr C1 C2 127.42(10) ?
C3O Cr C1 C2 41.36(12) ?
C5 Cr C1 C2 -102.09(10) ?
C3 Cr C1 C2 -29.08(9) ?
C6 Cr C1 C2 -130.92(14) ?
C4 Cr C1 C2 -65.28(10) ?
C2O Cr C1 C6 -18.53(16) ?
C1O Cr C1 C6 -101.67(10) ?
C3O Cr C1 C6 172.27(10) ?
C5 Cr C1 C6 28.83(9) ?
C3 Cr C1 C6 101.83(10) ?
C4 Cr C1 C6 65.63(10) ?
C2 Cr C1 C6 130.92(14) ?
C2O Cr C1 C7 92.91(17) ?
C1O Cr C1 C7 9.77(15) ?
C3O Cr C1 C7 -76.28(16) ?
C5 Cr C1 C7 140.27(16) ?
C3 Cr C1 C7 -146.73(16) ?
C6 Cr C1 C7 111.44(18) ?
C4 Cr C1 C7 177.07(15) ?
C2 Cr C1 C7 -117.64(18) ?
C6 C1 C2 C3 -0.5(2) ?
C7 C1 C2 C3 -179.79(14) ?
Cr C1 C2 C3 53.82(13) ?
C6 C1 C2 Cr -54.35(13) ?
C7 C1 C2 Cr 126.39(14) ?
C2O Cr C2 C1 109.8(2) ?
C1O Cr C2 C1 -56.47(11) ?
C3O Cr C2 C1 -148.00(10) ?
C5 Cr C2 C1 66.72(10) ?
C3 Cr C2 C1 132.40(14) ?
C6 Cr C2 C1 30.01(9) ?
C4 Cr C2 C1 103.61(10) ?
C2O Cr C2 C3 -22.6(3) ?
C1O Cr C2 C3 171.13(10) ?
C3O Cr C2 C3 79.60(11) ?
C5 Cr C2 C3 -65.68(10) ?
C6 Cr C2 C3 -102.39(11) ?
C4 Cr C2 C3 -28.79(10) ?
C1 Cr C2 C3 -132.40(14) ?
C1 C2 C3 C4 0.9(2) ?
Cr C2 C3 C4 55.28(14) ?
C1 C2 C3 Cr -54.33(13) ?
C2O Cr C3 C4 39.50(13) ?
C1O Cr C3 C4 -146.81(12) ?
C3O Cr C3 C4 124.99(10) ?
C5 Cr C3 C4 -29.46(9) ?
C6 Cr C3 C4 -66.27(10) ?
C2 Cr C3 C4 -132.19(15) ?
C1 Cr C3 C4 -103.53(11) ?
C2O Cr C3 C2 171.69(10) ?
C1O Cr C3 C2 -14.63(17) ?
C3O Cr C3 C2 -102.83(10) ?
C5 Cr C3 C2 102.73(11) ?
C6 Cr C3 C2 65.92(10) ?
C4 Cr C3 C2 132.19(15) ?
C1 Cr C3 C2 28.65(9) ?
C2 C3 C4 C5 -1.4(2) ?
Cr C3 C4 C5 53.80(14) ?
C2 C3 C4 Cr -55.22(14) ?
C2O Cr C4 C3 -148.90(10) ?
C1O Cr C4 C3 106.8(2) ?
C3O Cr C4 C3 -60.57(11) ?
C5 Cr C4 C3 131.63(14) ?
C6 Cr C4 C3 102.33(11) ?
C2 Cr C4 C3 29.20(10) ?
C1 Cr C4 C3 65.35(10) ?
C2O Cr C4 C5 79.47(10) ?
C1O Cr C4 C5 -24.9(2) ?
C3O Cr C4 C5 167.80(10) ?
C3 Cr C4 C5 -131.63(14) ?
C6 Cr C4 C5 -29.31(9) ?
C2 Cr C4 C5 -102.43(10) ?
C1 Cr C4 C5 -66.28(10) ?
C3 C4 C5 C6 1.5(2) ?
Cr C4 C5 C6 55.59(13) ?
C3 C4 C5 Cr -54.10(14) ?
C2O Cr C5 C6 126.44(10) ?
C1O Cr C5 C6 38.56(12) ?
C3O Cr C5 C6 -152.22(12) ?
C3 Cr C5 C6 -102.51(10) ?
C4 Cr C5 C6 -131.64(14) ?
C2 Cr C5 C6 -65.56(10) ?
C1 Cr C5 C6 -29.08(9) ?
C2O Cr C5 C4 -101.92(10) ?
C1O Cr C5 C4 170.20(9) ?
C3O Cr C5 C4 -20.58(16) ?
C3 Cr C5 C4 29.13(9) ?
C6 Cr C5 C4 131.64(14) ?
C2 Cr C5 C4 66.08(10) ?
C1 Cr C5 C4 102.56(10) ?
C4 C5 C6 C1 -1.1(2) ?
Cr C5 C6 C1 54.67(13) ?
C4 C5 C6 Cr -55.78(14) ?
C2 C1 C6 C5 0.6(2) ?
C7 C1 C6 C5 179.90(14) ?
Cr C1 C6 C5 -54.19(13) ?
C2 C1 C6 Cr 54.80(13) ?
C7 C1 C6 Cr -125.90(13) ?
C2O Cr C6 C5 -58.56(11) ?
C1O Cr C6 C5 -149.15(10) ?
C3O Cr C6 C5 110.0(2) ?
C3 Cr C6 C5 65.88(10) ?
C4 Cr C6 C5 29.38(10) ?
C2 Cr C6 C5 102.92(11) ?
C1 Cr C6 C5 132.39(14) ?
C2O Cr C6 C1 169.06(9) ?
C1O Cr C6 C1 78.46(10) ?
C3O Cr C6 C1 -22.4(3) ?
C5 Cr C6 C1 -132.39(14) ?
C3 Cr C6 C1 -66.50(10) ?
C4 Cr C6 C1 -103.01(10) ?
C2 Cr C6 C1 -29.46(9) ?
C2 C1 C7 C8 105.67(17) y
C6 C1 C7 C8 -73.59(17) ?
Cr C1 C7 C8 -161.51(12) y
C2 C1 C7 C13 -19.1(2) y
C6 C1 C7 C13 161.66(14) ?
Cr C1 C7 C13 73.74(17) y
C1 C7 C8 N -79.23(17) y
C13 C7 C8 N 46.06(18) ?
C1 C7 C8 C9 99.56(17) ?
C13 C7 C8 C9 -135.15(15) ?
N C8 C9 C10 -0.1(2) ?
C7 C8 C9 C10 -178.85(15) ?
C8 C9 C10 C11 0.1(3) ?
C9 C10 C11 C12 -0.1(3) ?
C10 C11 C12 N 0.1(3) ?
C9 C8 N C12 0.1(2) ?
C7 C8 N C12 178.90(14) ?
C11 C12 N C8 -0.1(3) ?
C8 C7 C13 C14 62.76(18) ?
C1 C7 C13 C14 -174.75(13) y
C7 C13 C14 C15 123.41(19) y
